data_7037163
loop_
_publ_author_name
'Yang, Wenxue'
'Zhao, Ke-Qing'
'Wang, Bi-Qin'
'Redshaw, Carl'
'Elsegood, Mark R. J.'
'Zhao, Jiang-Lin'
'Yamato, Takehiko'

_publ_section_title
;
 Manganese coordination chemistry of bis(imino)phenoxide derived [2 + 2]
 Schiff-base macrocyclic ligands.
;
_journal_issue 1
_journal_name_full 'Dalton transactions (Cambridge, England : 2003)'
_journal_page_first 226
_journal_page_last 236
_journal_paper_doi 10.1039/c5dt03453a
_journal_volume 45
_journal_year 2015
_chemical_formula_moiety 'C46 H40 Cl4 Mn2 N4 O2, 3(C2 H3 N)'
_chemical_formula_sum 'C52 H49 Cl4 Mn2 N7 O2'
_chemical_formula_weight 1055.66
_chemical_name_systematic
; 
 ? 
;
_space_group_crystal_system triclinic
_space_group_IT_number 2
_space_group_name_Hall '-P 1'
_space_group_name_H-M_alt 'P -1'
_symmetry_space_group_name_Hall '-P 1'
_symmetry_space_group_name_H-M 'P -1'
_atom_sites_solution_hydrogens mixed
_atom_sites_solution_primary direct
_atom_sites_solution_secondary difmap
_audit_creation_method SHELXL-2014/7
_audit_update_record
;
2015-07-30 deposited with the CCDC.
2015-10-19 downloaded from the CCDC.
;
_cell_angle_alpha 106.635(10)
_cell_angle_beta 94.676(12)
_cell_angle_gamma 103.633(13)
_cell_formula_units_Z 2
_cell_length_a 11.2704(15)
_cell_length_b 11.895(2)
_cell_length_c 20.373(4)
_cell_measurement_reflns_used 12880
_cell_measurement_temperature 160(2)
_cell_measurement_theta_max 29.40
_cell_measurement_theta_min 2.98
_cell_volume 2510.4(8)
_computing_cell_refinement 'local programs'
_computing_data_collection 'Bruker SMART'
_computing_data_reduction 'Bruker SAINT'
_computing_molecular_graphics 'Bruker SHELXTL'
_computing_publication_material 'SHELXTL and local programs'
_computing_structure_refinement 'SHELXL-2014/7 (Sheldrick, 2014)'
_computing_structure_solution 'Bruker SHELXTL'
_diffrn_ambient_temperature 160(2)
_diffrn_measured_fraction_theta_full 0.953
_diffrn_measured_fraction_theta_max 0.817
_diffrn_measurement_device_type 'Bruker SMART 1K CCD diffractometer'
_diffrn_measurement_method '\w rotation with narrow frames'
_diffrn_radiation_monochromator 'silicon 111'
_diffrn_radiation_type synchrotron
_diffrn_radiation_wavelength 0.6942
_diffrn_reflns_av_R_equivalents 0.0197
_diffrn_reflns_av_unetI/netI 0.0471
_diffrn_reflns_laue_measured_fraction_full 0.953
_diffrn_reflns_laue_measured_fraction_max 0.817
_diffrn_reflns_limit_h_max 15
_diffrn_reflns_limit_h_min -14
_diffrn_reflns_limit_k_max 16
_diffrn_reflns_limit_k_min -15
_diffrn_reflns_limit_l_max 27
_diffrn_reflns_limit_l_min -27
_diffrn_reflns_number 17406
_diffrn_reflns_point_group_measured_fraction_full 0.953
_diffrn_reflns_point_group_measured_fraction_max 0.817
_diffrn_reflns_theta_full 24.615
_diffrn_reflns_theta_max 29.339
_diffrn_reflns_theta_min 1.813
_diffrn_source 'Daresbury Laboratory Station 9.8'
_exptl_absorpt_coefficient_mu 0.709
_exptl_absorpt_correction_T_max 0.977
_exptl_absorpt_correction_T_min 0.934
_exptl_absorpt_correction_type empirical
_exptl_crystal_colour orange
_exptl_crystal_density_diffrn 1.397
_exptl_crystal_density_method 'not measured'
_exptl_crystal_description block
_exptl_crystal_F_000 1088
_exptl_crystal_recrystallization_method 'Re-crystallisation from solvent: acetonitrile'
_exptl_crystal_size_max 0.090
_exptl_crystal_size_mid 0.040
_exptl_crystal_size_min 0.030
_refine_diff_density_max 0.517
_refine_diff_density_min -0.541
_refine_diff_density_rms 0.069
_refine_ls_extinction_method none
_refine_ls_goodness_of_fit_ref 1.005
_refine_ls_hydrogen_treatment mixed
_refine_ls_matrix_type full
_refine_ls_number_parameters 615
_refine_ls_number_reflns 12080
_refine_ls_number_restraints 0
_refine_ls_restrained_S_all 1.005
_refine_ls_R_factor_all 0.0608
_refine_ls_R_factor_gt 0.0455
_refine_ls_shift/su_max 0.000
_refine_ls_shift/su_mean 0.000
_refine_ls_structure_factor_coef Fsqd
_refine_ls_weighting_details 'w=1/[\s^2^(Fo^2^)+(0.0761P)^2^] where P=(Fo^2^+2Fc^2^)/3'
_refine_ls_weighting_scheme calc
_refine_ls_wR_factor_gt 0.1143
_refine_ls_wR_factor_ref 0.1188
_reflns_Friedel_coverage 0.000
_reflns_number_gt 9383
_reflns_number_total 12080
_reflns_threshold_expression 'I > 2\s(I)'
_cod_data_source_file c5dt03453a2.cif
_cod_data_source_block 1.3MeCN
_cod_depositor_comments 'Adding full bibliography for 7037163--7037169.cif.'
_cod_database_code 7037163
_shelx_shelxl_version_number 2014/7
_shelx_space_group_comment
; 
The symmetry employed for this shelxl refinement is uniquely defined 
by the following loop, which should always be used as a source of 
symmetry information in preference to the above space-group names. 
They are only intended as comments. 
;
_shelx_estimated_absorpt_t_min 0.939
_shelx_estimated_absorpt_t_max 0.979

loop_
_space_group_symop_operation_xyz
'x, y, z'
'-x, -y, -z'

loop_
_atom_site_label
_atom_site_type_symbol
_atom_site_fract_x
_atom_site_fract_y
_atom_site_fract_z
_atom_site_U_iso_or_equiv
_atom_site_adp_type
_atom_site_occupancy
_atom_site_site_symmetry_order
_atom_site_calc_flag
_atom_site_refinement_flags_posn
_atom_site_refinement_flags_adp
Mn1 Mn 0.10417(3) 0.17058(3) 0.22780(2) 0.02076(8) Uani 1 1 d . .
Cl1 Cl -0.09656(5) 0.19992(4) 0.19286(3) 0.02498(11) Uani 1 1 d . .
Mn2 Mn -0.22502(3) 0.18631(3) 0.28414(2) 0.02606(9) Uani 1 1 d . .
Cl2 Cl -0.19430(6) 0.38450(5) 0.36098(3) 0.03382(13) Uani 1 1 d . .
Cl3 Cl -0.16252(6) 0.05608(5) 0.33846(3) 0.03567(13) Uani 1 1 d . .
Cl4 Cl -0.43110(6) 0.11921(6) 0.22755(4) 0.04210(15) Uani 1 1 d . .
O1 O 0.11224(14) 0.07836(13) 0.12458(8) 0.0245(3) Uani 1 1 d . .
C1 C 0.2016(2) 0.08431(18) 0.08763(10) 0.0219(4) Uani 1 1 d . .
C2 C 0.3123(2) 0.18184(18) 0.10836(11) 0.0230(4) Uani 1 1 d . .
C3 C 0.3992(2) 0.1864(2) 0.06323(12) 0.0265(4) Uani 1 1 d . .
H3A H 0.4721 0.2525 0.0776 0.032 Uiso 1 1 calc R U
C4 C 0.3848(2) 0.0991(2) -0.00199(11) 0.0269(4) Uani 1 1 d . .
C5 C 0.2817(2) 0.00046(19) -0.02025(11) 0.0254(4) Uani 1 1 d . .
H5 H 0.2717 -0.0622 -0.0631 0.031 Uiso 1 1 calc R U
C6 C 0.1903(2) -0.01013(18) 0.02304(10) 0.0217(4) Uani 1 1 d . .
C7 C 0.4789(2) 0.1157(2) -0.04956(13) 0.0354(5) Uani 1 1 d . .
H7A H 0.4700 0.0376 -0.0854 0.053 Uiso 1 1 calc R U
H7B H 0.5623 0.1443 -0.0226 0.053 Uiso 1 1 calc R U
H7C H 0.4653 0.1758 -0.0716 0.053 Uiso 1 1 calc R U
C8 C 0.0872(2) -0.11623(18) 0.00009(11) 0.0235(4) Uani 1 1 d . .
H8 H 0.0853 -0.1777 -0.0420 0.028 Uiso 1 1 calc R U
N1 N -0.00460(17) -0.13186(15) 0.03496(9) 0.0222(3) Uani 1 1 d . .
H1 H 0.008(2) -0.071(2) 0.0718(14) 0.027 Uiso 1 1 d . U
C9 C -0.1113(2) -0.23270(17) 0.01865(11) 0.0225(4) Uani 1 1 d . .
C10 C -0.1375(2) -0.32494(19) -0.04574(11) 0.0269(4) Uani 1 1 d . .
H10 H -0.0835 -0.3207 -0.0790 0.032 Uiso 1 1 calc R U
C11 C -0.2421(2) -0.42198(19) -0.06068(12) 0.0300(5) Uani 1 1 d . .
H11 H -0.2609 -0.4835 -0.1046 0.036 Uiso 1 1 calc R U
C12 C -0.3198(2) -0.4296(2) -0.01142(13) 0.0327(5) Uani 1 1 d . .
H12 H -0.3910 -0.4969 -0.0214 0.039 Uiso 1 1 calc R U
C13 C -0.2928(2) -0.3386(2) 0.05216(12) 0.0306(5) Uani 1 1 d . .
H13 H -0.3461 -0.3450 0.0855 0.037 Uiso 1 1 calc R U
C14 C -0.1897(2) -0.23782(18) 0.06873(11) 0.0249(4) Uani 1 1 d . .
C15 C -0.1647(2) -0.14411(19) 0.14038(11) 0.0264(4) Uani 1 1 d . .
H15A H -0.2444 -0.1335 0.1544 0.032 Uiso 1 1 calc R U
H15B H -0.1156 -0.0648 0.1382 0.032 Uiso 1 1 calc R U
C16 C -0.0941(2) -0.1806(2) 0.19614(11) 0.0272(4) Uani 1 1 d . .
H16A H -0.0859 -0.1195 0.2421 0.033 Uiso 1 1 calc R U
H16B H -0.1426 -0.2603 0.1981 0.033 Uiso 1 1 calc R U
C17 C 0.0330(2) -0.18934(18) 0.18101(11) 0.0241(4) Uani 1 1 d . .
C18 C 0.0453(2) -0.29502(19) 0.13225(11) 0.0296(5) Uani 1 1 d . .
H18 H -0.0247 -0.3636 0.1138 0.035 Uiso 1 1 calc R U
C19 C 0.1581(3) -0.3012(2) 0.11054(12) 0.0365(6) Uani 1 1 d . .
H19 H 0.1638 -0.3720 0.0760 0.044 Uiso 1 1 calc R U
C20 C 0.2613(3) -0.2045(2) 0.13920(13) 0.0378(6) Uani 1 1 d . .
H20 H 0.3383 -0.2086 0.1243 0.045 Uiso 1 1 calc R U
C21 C 0.2535(2) -0.0998(2) 0.19039(13) 0.0322(5) Uani 1 1 d . .
H21 H 0.3255 -0.0342 0.2110 0.039 Uiso 1 1 calc R U
C22 C 0.1408(2) -0.09258(17) 0.21067(11) 0.0230(4) Uani 1 1 d . .
N2 N 0.13474(17) 0.01899(15) 0.26186(9) 0.0228(3) Uani 1 1 d . .
C23 C 0.1740(2) 0.02971(18) 0.32534(11) 0.0240(4) Uani 1 1 d . .
H23 H 0.1988 -0.0375 0.3324 0.029 Uiso 1 1 calc R U
O2 O 0.11616(14) 0.26426(12) 0.33217(7) 0.0236(3) Uani 1 1 d . .
C24 C 0.1850(2) 0.13250(17) 0.38758(11) 0.0228(4) Uani 1 1 d . .
C25 C 0.2263(2) 0.11767(19) 0.45043(12) 0.0264(4) Uani 1 1 d . .
H25 H 0.2446 0.0431 0.4490 0.032 Uiso 1 1 calc R U
C26 C 0.2423(2) 0.20573(19) 0.51510(11) 0.0259(4) Uani 1 1 d . .
C27 C 0.2187(2) 0.31543(18) 0.51593(11) 0.0249(4) Uani 1 1 d . .
H27 H 0.2307 0.3780 0.5591 0.030 Uiso 1 1 calc R U
C28 C 0.17721(19) 0.33655(17) 0.45437(10) 0.0211(4) Uani 1 1 d . .
C29 C 0.15658(19) 0.24439(17) 0.38795(10) 0.0206(4) Uani 1 1 d . .
C30 C 0.2829(3) 0.1828(2) 0.58133(12) 0.0350(5) Uani 1 1 d . .
H30A H 0.2944 0.2568 0.6207 0.052 Uiso 1 1 calc R U
H30B H 0.3610 0.1603 0.5787 0.052 Uiso 1 1 calc R U
H30C H 0.2195 0.1162 0.5876 0.052 Uiso 1 1 calc R U
C31 C 0.1585(2) 0.45375(18) 0.46102(11) 0.0233(4) Uani 1 1 d . .
H31 H 0.1769 0.5128 0.5058 0.028 Uiso 1 1 calc R U
N3 N 0.11743(17) 0.48333(15) 0.40851(9) 0.0224(3) Uani 1 1 d . .
H3 H 0.098(2) 0.426(2) 0.3716(14) 0.027 Uiso 1 1 d . U
C32 C 0.0966(2) 0.59669(17) 0.40874(11) 0.0223(4) Uani 1 1 d . .
C33 C 0.0963(2) 0.68582(19) 0.47095(11) 0.0255(4) Uani 1 1 d . .
H33 H 0.1136 0.6727 0.5142 0.031 Uiso 1 1 calc R U
C34 C 0.0705(2) 0.79358(19) 0.46904(12) 0.0294(5) Uani 1 1 d . .
H34 H 0.0715 0.8550 0.5110 0.035 Uiso 1 1 calc R U
C35 C 0.0433(2) 0.81134(19) 0.40584(13) 0.0305(5) Uani 1 1 d . .
H35 H 0.0229 0.8838 0.4045 0.037 Uiso 1 1 calc R U
C36 C 0.0457(2) 0.72344(19) 0.34449(12) 0.0285(5) Uani 1 1 d . .
H36 H 0.0282 0.7374 0.3016 0.034 Uiso 1 1 calc R U
C37 C 0.0734(2) 0.61441(18) 0.34438(11) 0.0240(4) Uani 1 1 d . .
C38 C 0.0779(2) 0.52300(19) 0.27607(11) 0.0272(4) Uani 1 1 d . .
H38A H 0.0211 0.5313 0.2391 0.033 Uiso 1 1 calc R U
H38B H 0.0468 0.4399 0.2792 0.033 Uiso 1 1 calc R U
C39 C 0.2073(2) 0.5358(2) 0.25438(12) 0.0331(5) Uani 1 1 d . .
H39A H 0.1981 0.4789 0.2069 0.040 Uiso 1 1 calc R U
H39B H 0.2386 0.6195 0.2522 0.040 Uiso 1 1 calc R U
C40 C 0.3037(2) 0.51210(19) 0.30063(12) 0.0286(5) Uani 1 1 d . .
C41 C 0.3669(2) 0.6033(2) 0.36241(13) 0.0360(6) Uani 1 1 d . .
H41 H 0.3500 0.6805 0.3740 0.043 Uiso 1 1 calc R U
C42 C 0.4534(2) 0.5826(2) 0.40674(14) 0.0426(6) Uani 1 1 d . .
H42 H 0.4924 0.6447 0.4491 0.051 Uiso 1 1 calc R U
C43 C 0.4836(3) 0.4726(3) 0.38992(15) 0.0437(6) Uani 1 1 d . .
H43 H 0.5435 0.4591 0.4203 0.052 Uiso 1 1 calc R U
C44 C 0.4254(2) 0.3823(2) 0.32830(13) 0.0355(5) Uani 1 1 d . .
H44 H 0.4465 0.3070 0.3160 0.043 Uiso 1 1 calc R U
C45 C 0.3362(2) 0.40121(19) 0.28426(11) 0.0266(4) Uani 1 1 d . .
N4 N 0.27538(17) 0.30112(15) 0.22214(9) 0.0247(4) Uani 1 1 d . .
C46 C 0.3428(2) 0.28127(19) 0.17366(11) 0.0255(4) Uani 1 1 d . .
H46 H 0.4214 0.3384 0.1817 0.031 Uiso 1 1 calc R U
N5 N 0.5095(3) 0.5945(3) 0.17671(16) 0.0593(7) Uani 1 1 d . .
C47 C 0.5225(3) 0.6907(3) 0.21208(14) 0.0412(6) Uani 1 1 d . .
C48 C 0.5403(3) 0.8147(3) 0.25838(16) 0.0528(8) Uani 1 1 d . .
H48A H 0.4857 0.8133 0.2933 0.079 Uiso 1 1 calc R U
H48B H 0.5207 0.8660 0.2313 0.079 Uiso 1 1 calc R U
H48C H 0.6266 0.8480 0.2815 0.079 Uiso 1 1 calc R U
N6 N 0.8179(5) 0.3703(4) 0.0764(2) 0.0998(14) Uani 1 1 d . .
C49 C 0.7753(4) 0.3932(3) 0.1249(2) 0.0583(8) Uani 1 1 d . .
C50 C 0.7209(3) 0.4217(4) 0.1885(2) 0.0610(9) Uani 1 1 d . .
H50A H 0.6753 0.3459 0.1952 0.092 Uiso 1 1 calc R U
H50B H 0.6641 0.4714 0.1845 0.092 Uiso 1 1 calc R U
H50C H 0.7867 0.4671 0.2282 0.092 Uiso 1 1 calc R U
N7 N 0.4214(3) -0.0686(3) 0.4064(2) 0.0755(10) Uani 1 1 d . .
C51 C 0.4914(3) 0.0245(3) 0.41742(18) 0.0555(8) Uani 1 1 d . .
C52 C 0.5813(4) 0.1404(4) 0.4323(2) 0.0773(12) Uani 1 1 d . .
H52A H 0.6038 0.1788 0.4827 0.116 Uiso 1 1 calc R U
H52B H 0.5462 0.1932 0.4121 0.116 Uiso 1 1 calc R U
H52C H 0.6553 0.1282 0.4123 0.116 Uiso 1 1 calc R U

loop_
_atom_site_aniso_label
_atom_site_aniso_U_11
_atom_site_aniso_U_22
_atom_site_aniso_U_33
_atom_site_aniso_U_23
_atom_site_aniso_U_13
_atom_site_aniso_U_12
Mn1 0.02501(17) 0.02059(14) 0.01540(15) 0.00381(11) 0.00319(11) 0.00612(12)
Cl1 0.0272(3) 0.0291(2) 0.0188(2) 0.00585(18) 0.00347(18) 0.0099(2)
Mn2 0.02828(19) 0.02510(15) 0.02212(17) 0.00403(12) 0.00562(13) 0.00587(13)
Cl2 0.0431(3) 0.0291(2) 0.0234(3) -0.0003(2) 0.0046(2) 0.0096(2)
Cl3 0.0435(4) 0.0347(3) 0.0332(3) 0.0147(2) 0.0105(2) 0.0122(2)
Cl4 0.0296(3) 0.0391(3) 0.0466(4) 0.0032(3) -0.0012(3) 0.0039(2)
O1 0.0249(8) 0.0251(7) 0.0202(7) 0.0038(6) 0.0071(6) 0.0036(6)
C1 0.0260(11) 0.0239(9) 0.0177(9) 0.0066(7) 0.0035(7) 0.0103(8)
C2 0.0231(11) 0.0266(9) 0.0207(10) 0.0070(8) 0.0055(8) 0.0091(8)
C3 0.0213(11) 0.0301(10) 0.0273(11) 0.0087(8) 0.0047(8) 0.0058(8)
C4 0.0262(12) 0.0337(10) 0.0235(11) 0.0093(8) 0.0072(8) 0.0118(9)
C5 0.0282(12) 0.0311(10) 0.0185(10) 0.0057(8) 0.0060(8) 0.0125(9)
C6 0.0241(11) 0.0232(9) 0.0189(10) 0.0060(7) 0.0040(7) 0.0090(8)
C7 0.0326(14) 0.0454(13) 0.0295(12) 0.0106(10) 0.0121(10) 0.0121(11)
C8 0.0287(12) 0.0237(9) 0.0183(10) 0.0050(7) 0.0026(8) 0.0098(8)
N1 0.0282(10) 0.0196(7) 0.0174(8) 0.0035(6) 0.0020(7) 0.0072(7)
C9 0.0249(11) 0.0210(8) 0.0215(10) 0.0067(7) 0.0020(8) 0.0071(8)
C10 0.0342(13) 0.0246(9) 0.0219(10) 0.0069(8) 0.0035(8) 0.0090(9)
C11 0.0387(14) 0.0252(9) 0.0230(11) 0.0049(8) 0.0006(9) 0.0077(9)
C12 0.0333(13) 0.0266(10) 0.0326(12) 0.0067(9) 0.0017(10) 0.0020(9)
C13 0.0289(12) 0.0317(10) 0.0290(12) 0.0079(9) 0.0051(9) 0.0059(9)
C14 0.0285(12) 0.0231(9) 0.0221(10) 0.0049(8) 0.0023(8) 0.0083(8)
C15 0.0249(11) 0.0265(9) 0.0246(11) 0.0032(8) 0.0044(8) 0.0069(8)
C16 0.0288(12) 0.0288(10) 0.0192(10) 0.0044(8) 0.0061(8) 0.0022(9)
C17 0.0327(12) 0.0213(8) 0.0193(10) 0.0069(7) 0.0040(8) 0.0085(8)
C18 0.0441(14) 0.0227(9) 0.0228(11) 0.0068(8) 0.0018(9) 0.0126(9)
C19 0.0542(16) 0.0353(11) 0.0246(11) 0.0037(9) 0.0062(10) 0.0281(12)
C20 0.0408(15) 0.0471(13) 0.0336(13) 0.0116(11) 0.0135(11) 0.0260(12)
C21 0.0297(13) 0.0334(11) 0.0335(12) 0.0088(9) 0.0065(9) 0.0102(9)
C22 0.0285(11) 0.0215(8) 0.0201(10) 0.0061(7) 0.0050(8) 0.0092(8)
N2 0.0247(9) 0.0207(7) 0.0209(9) 0.0035(6) 0.0035(7) 0.0062(7)
C23 0.0266(11) 0.0215(8) 0.0238(10) 0.0072(8) 0.0036(8) 0.0063(8)
O2 0.0312(8) 0.0222(6) 0.0174(7) 0.0058(5) 0.0021(6) 0.0082(6)
C24 0.0222(11) 0.0214(9) 0.0226(10) 0.0055(7) 0.0012(8) 0.0048(8)
C25 0.0287(12) 0.0234(9) 0.0272(11) 0.0102(8) 0.0031(8) 0.0050(8)
C26 0.0273(12) 0.0283(10) 0.0213(10) 0.0092(8) -0.0001(8) 0.0058(8)
C27 0.0285(12) 0.0253(9) 0.0179(10) 0.0055(8) 0.0010(8) 0.0043(8)
C28 0.0233(11) 0.0208(8) 0.0181(9) 0.0058(7) 0.0038(7) 0.0041(8)
C29 0.0209(10) 0.0214(8) 0.0184(9) 0.0059(7) 0.0040(7) 0.0038(7)
C30 0.0446(15) 0.0367(11) 0.0257(12) 0.0149(9) -0.0014(10) 0.0111(11)
C31 0.0269(11) 0.0224(8) 0.0185(10) 0.0049(7) 0.0034(8) 0.0052(8)
N3 0.0287(10) 0.0193(7) 0.0172(8) 0.0036(6) 0.0044(7) 0.0051(7)
C32 0.0236(11) 0.0188(8) 0.0234(10) 0.0064(7) 0.0033(8) 0.0043(7)
C33 0.0287(12) 0.0256(9) 0.0208(10) 0.0062(8) 0.0048(8) 0.0059(8)
C34 0.0317(13) 0.0241(9) 0.0303(12) 0.0043(8) 0.0091(9) 0.0075(9)
C35 0.0341(13) 0.0235(9) 0.0374(13) 0.0115(9) 0.0082(10) 0.0109(9)
C36 0.0332(13) 0.0272(10) 0.0279(11) 0.0143(8) 0.0038(9) 0.0073(9)
C37 0.0259(11) 0.0208(9) 0.0230(10) 0.0066(8) 0.0019(8) 0.0029(8)
C38 0.0353(13) 0.0240(9) 0.0197(10) 0.0061(8) -0.0015(8) 0.0063(9)
C39 0.0488(15) 0.0299(10) 0.0241(11) 0.0092(9) 0.0145(10) 0.0131(10)
C40 0.0289(12) 0.0246(9) 0.0284(12) 0.0053(8) 0.0105(9) 0.0018(8)
C41 0.0340(14) 0.0268(10) 0.0363(13) -0.0018(9) 0.0145(10) -0.0006(9)
C42 0.0318(14) 0.0421(13) 0.0334(14) -0.0092(11) 0.0024(10) -0.0016(11)
C43 0.0280(14) 0.0507(15) 0.0373(14) -0.0034(11) -0.0039(10) 0.0068(11)
C44 0.0285(13) 0.0342(11) 0.0344(13) -0.0014(10) -0.0011(10) 0.0081(10)
C45 0.0243(11) 0.0257(9) 0.0225(10) 0.0011(8) 0.0040(8) 0.0010(8)
N4 0.0271(10) 0.0224(8) 0.0209(9) 0.0019(7) 0.0038(7) 0.0058(7)
C46 0.0234(11) 0.0249(9) 0.0255(11) 0.0056(8) 0.0032(8) 0.0046(8)
N5 0.0549(17) 0.0557(16) 0.0567(17) 0.0051(13) 0.0102(13) 0.0104(13)
C47 0.0368(15) 0.0486(15) 0.0369(14) 0.0154(12) 0.0066(11) 0.0067(12)
C48 0.061(2) 0.0460(15) 0.0429(16) 0.0089(13) -0.0066(14) 0.0091(14)
N6 0.170(5) 0.095(3) 0.073(3) 0.043(2) 0.047(3) 0.078(3)
C49 0.077(2) 0.0492(16) 0.057(2) 0.0241(15) 0.0058(18) 0.0254(16)
C50 0.0461(19) 0.079(2) 0.068(2) 0.0325(19) 0.0102(16) 0.0238(17)
N7 0.069(2) 0.0568(18) 0.096(3) 0.0069(17) 0.0198(19) 0.0269(16)
C51 0.055(2) 0.0590(19) 0.056(2) 0.0090(15) 0.0205(15) 0.0291(16)
C52 0.080(3) 0.063(2) 0.080(3) 0.0096(19) 0.044(2) 0.0078(19)

loop_
_atom_type_symbol
_atom_type_description
_atom_type_scat_dispersion_real
_atom_type_scat_dispersion_imag
_atom_type_scat_source
C C 0.0032 0.0016 'International Tables Vol C Tables 4.2.6.8 and 6.1.1.4'
H H 0.0000 0.0000 'International Tables Vol C Tables 4.2.6.8 and 6.1.1.4'
N N 0.0063 0.0033 'International Tables Vol C Tables 4.2.6.8 and 6.1.1.4'
O O 0.0108 0.0059 'International Tables Vol C Tables 4.2.6.8 and 6.1.1.4'
Cl Cl 0.1453 0.1537 'International Tables Vol C Tables 4.2.6.8 and 6.1.1.4'
Mn Mn 0.3339 0.7055 'International Tables Vol C Tables 4.2.6.8 and 6.1.1.4'

loop_
_geom_angle_atom_site_label_1
_geom_angle_atom_site_label_2
_geom_angle_atom_site_label_3
_geom_angle
O2 Mn1 O1 173.94(6)
O2 Mn1 N2 86.37(6)
O1 Mn1 N2 91.69(6)
O2 Mn1 N4 90.65(6)
O1 Mn1 N4 84.91(6)
N2 Mn1 N4 114.30(7)
O2 Mn1 Cl1 94.88(5)
O1 Mn1 Cl1 90.90(5)
N2 Mn1 Cl1 126.26(5)
N4 Mn1 Cl1 119.39(5)
Mn1 Cl1 Mn2 109.02(2)
Cl3 Mn2 Cl4 115.54(3)
Cl3 Mn2 Cl2 112.53(3)
Cl4 Mn2 Cl2 107.57(3)
Cl3 Mn2 Cl1 106.98(3)
Cl4 Mn2 Cl1 105.77(3)
Cl2 Mn2 Cl1 108.02(3)
C1 O1 Mn1 132.25(13)
O1 C1 C2 122.78(17)
O1 C1 C6 119.90(19)
C2 C1 C6 117.32(19)
C3 C2 C1 119.16(19)
C3 C2 C46 115.92(19)
C1 C2 C46 124.91(19)
C2 C3 C4 123.7(2)
C2 C3 H3A 118.1
C4 C3 H3A 118.1
C5 C4 C3 117.2(2)
C5 C4 C7 122.5(2)
C3 C4 C7 120.3(2)
C4 C5 C6 121.91(19)
C4 C5 H5 119.0
C6 C5 H5 119.0
C5 C6 C8 117.92(18)
C5 C6 C1 120.37(19)
C8 C6 C1 121.71(19)
C4 C7 H7A 109.5
C4 C7 H7B 109.5
H7A C7 H7B 109.5
C4 C7 H7C 109.5
H7A C7 H7C 109.5
H7B C7 H7C 109.5
N1 C8 C6 122.48(18)
N1 C8 H8 118.8
C6 C8 H8 118.8
C8 N1 C9 128.30(18)
C8 N1 H1 110.3(18)
C9 N1 H1 121.4(18)
C10 C9 C14 120.9(2)
C10 C9 N1 120.8(2)
C14 C9 N1 118.32(18)
C11 C10 C9 119.8(2)
C11 C10 H10 120.1
C9 C10 H10 120.1
C10 C11 C12 120.1(2)
C10 C11 H11 119.9
C12 C11 H11 119.9
C13 C12 C11 119.6(2)
C13 C12 H12 120.2
C11 C12 H12 120.2
C12 C13 C14 122.0(2)
C12 C13 H13 119.0
C14 C13 H13 119.0
C13 C14 C9 117.43(19)
C13 C14 C15 118.7(2)
C9 C14 C15 123.84(19)
C14 C15 C16 112.86(17)
C14 C15 H15A 109.0
C16 C15 H15A 109.0
C14 C15 H15B 109.0
C16 C15 H15B 109.0
H15A C15 H15B 107.8
C17 C16 C15 112.13(18)
C17 C16 H16A 109.2
C15 C16 H16A 109.2
C17 C16 H16B 109.2
C15 C16 H16B 109.2
H16A C16 H16B 107.9
C18 C17 C22 117.7(2)
C18 C17 C16 119.4(2)
C22 C17 C16 122.83(18)
C19 C18 C17 121.3(2)
C19 C18 H18 119.4
C17 C18 H18 119.4
C20 C19 C18 119.8(2)
C20 C19 H19 120.1
C18 C19 H19 120.1
C19 C20 C21 120.4(2)
C19 C20 H20 119.8
C21 C20 H20 119.8
C22 C21 C20 119.8(2)
C22 C21 H21 120.1
C20 C21 H21 120.1
C21 C22 C17 121.01(19)
C21 C22 N2 118.46(19)
C17 C22 N2 120.50(19)
C23 N2 C22 114.91(17)
C23 N2 Mn1 123.80(13)
C22 N2 Mn1 119.65(13)
N2 C23 C24 127.98(18)
N2 C23 H23 116.0
C24 C23 H23 116.0
C29 O2 Mn1 131.86(12)
C25 C24 C29 119.39(18)
C25 C24 C23 115.86(18)
C29 C24 C23 124.75(18)
C26 C25 C24 124.01(19)
C26 C25 H25 118.0
C24 C25 H25 118.0
C27 C26 C25 117.11(19)
C27 C26 C30 121.3(2)
C25 C26 C30 121.59(19)
C26 C27 C28 121.75(19)
C26 C27 H27 119.1
C28 C27 H27 119.1
C27 C28 C31 117.10(17)
C27 C28 C29 121.20(17)
C31 C28 C29 121.69(18)
O2 C29 C28 120.46(17)
O2 C29 C24 123.06(17)
C28 C29 C24 116.47(18)
C26 C30 H30A 109.5
C26 C30 H30B 109.5
H30A C30 H30B 109.5
C26 C30 H30C 109.5
H30A C30 H30C 109.5
H30B C30 H30C 109.5
N3 C31 C28 123.00(18)
N3 C31 H31 118.5
C28 C31 H31 118.5
C31 N3 C32 127.94(18)
C31 N3 H3 113.4(18)
C32 N3 H3 118.6(18)
C37 C32 C33 121.45(18)
C37 C32 N3 117.39(18)
C33 C32 N3 121.14(19)
C34 C33 C32 119.6(2)
C34 C33 H33 120.2
C32 C33 H33 120.2
C35 C34 C33 119.9(2)
C35 C34 H34 120.0
C33 C34 H34 120.0
C34 C35 C36 120.13(19)
C34 C35 H35 119.9
C36 C35 H35 119.9
C35 C36 C37 121.6(2)
C35 C36 H36 119.2
C37 C36 H36 119.2
C32 C37 C36 117.29(19)
C32 C37 C38 123.30(18)
C36 C37 C38 119.40(19)
C37 C38 C39 114.95(19)
C37 C38 H38A 108.5
C39 C38 H38A 108.5
C37 C38 H38B 108.5
C39 C38 H38B 108.5
H38A C38 H38B 107.5
C40 C39 C38 116.33(19)
C40 C39 H39A 108.2
C38 C39 H39A 108.2
C40 C39 H39B 108.2
C38 C39 H39B 108.2
H39A C39 H39B 107.4
C41 C40 C45 117.1(2)
C41 C40 C39 120.2(2)
C45 C40 C39 122.7(2)
C42 C41 C40 121.3(2)
C42 C41 H41 119.4
C40 C41 H41 119.4
C43 C42 C41 120.7(2)
C43 C42 H42 119.7
C41 C42 H42 119.7
C42 C43 C44 119.2(3)
C42 C43 H43 120.4
C44 C43 H43 120.4
C43 C44 C45 120.5(2)
C43 C44 H44 119.8
C45 C44 H44 119.8
C44 C45 C40 121.2(2)
C44 C45 N4 117.53(19)
C40 C45 N4 121.3(2)
C46 N4 C45 114.72(19)
C46 N4 Mn1 124.85(14)
C45 N4 Mn1 118.32(14)
N4 C46 C2 127.7(2)
N4 C46 H46 116.1
C2 C46 H46 116.1
N5 C47 C48 179.3(4)
C47 C48 H48A 109.5
C47 C48 H48B 109.5
H48A C48 H48B 109.5
C47 C48 H48C 109.5
H48A C48 H48C 109.5
H48B C48 H48C 109.5
N6 C49 C50 179.1(4)
C49 C50 H50A 109.5
C49 C50 H50B 109.5
H50A C50 H50B 109.5
C49 C50 H50C 109.5
H50A C50 H50C 109.5
H50B C50 H50C 109.5
N7 C51 C52 178.6(5)
C51 C52 H52A 109.5
C51 C52 H52B 109.5
H52A C52 H52B 109.5
C51 C52 H52C 109.5
H52A C52 H52C 109.5
H52B C52 H52C 109.5

loop_
_geom_bond_atom_site_label_1
_geom_bond_atom_site_label_2
_geom_bond_distance
Mn1 O2 2.0752(15)
Mn1 O1 2.0954(15)
Mn1 N2 2.1959(17)
Mn1 N4 2.2077(19)
Mn1 Cl1 2.4492(7)
Cl1 Mn2 2.4659(7)
Mn2 Cl3 2.3430(7)
Mn2 Cl4 2.3502(9)
Mn2 Cl2 2.3542(7)
O1 C1 1.306(2)
C1 C2 1.426(3)
C1 C6 1.438(3)
C2 C3 1.399(3)
C2 C46 1.456(3)
C3 C4 1.402(3)
C3 H3A 0.9500
C4 C5 1.380(3)
C4 C7 1.510(3)
C5 C6 1.416(3)
C5 H5 0.9500
C6 C8 1.429(3)
C7 H7A 0.9800
C7 H7B 0.9800
C7 H7C 0.9800
C8 N1 1.310(3)
C8 H8 0.9500
N1 C9 1.422(3)
N1 H1 0.85(3)
C9 C10 1.404(3)
C9 C14 1.408(3)
C10 C11 1.383(3)
C10 H10 0.9500
C11 C12 1.393(3)
C11 H11 0.9500
C12 C13 1.386(3)
C12 H12 0.9500
C13 C14 1.397(3)
C13 H13 0.9500
C14 C15 1.518(3)
C15 C16 1.553(3)
C15 H15A 0.9900
C15 H15B 0.9900
C16 C17 1.510(3)
C16 H16A 0.9900
C16 H16B 0.9900
C17 C18 1.406(3)
C17 C22 1.410(3)
C18 C19 1.390(4)
C18 H18 0.9500
C19 C20 1.375(4)
C19 H19 0.9500
C20 C21 1.403(3)
C20 H20 0.9500
C21 C22 1.382(3)
C21 H21 0.9500
C22 N2 1.454(2)
N2 C23 1.292(3)
C23 C24 1.461(3)
C23 H23 0.9500
O2 C29 1.294(2)
C24 C25 1.399(3)
C24 C29 1.439(3)
C25 C26 1.396(3)
C25 H25 0.9500
C26 C27 1.388(3)
C26 C30 1.508(3)
C27 C28 1.413(3)
C27 H27 0.9500
C28 C31 1.429(3)
C28 C29 1.437(3)
C30 H30A 0.9800
C30 H30B 0.9800
C30 H30C 0.9800
C31 N3 1.302(3)
C31 H31 0.9500
N3 C32 1.421(2)
N3 H3 0.83(3)
C32 C37 1.400(3)
C32 C33 1.401(3)
C33 C34 1.390(3)
C33 H33 0.9500
C34 C35 1.385(3)
C34 H34 0.9500
C35 C36 1.388(3)
C35 H35 0.9500
C36 C37 1.403(3)
C36 H36 0.9500
C37 C38 1.514(3)
C38 C39 1.544(3)
C38 H38A 0.9900
C38 H38B 0.9900
C39 C40 1.510(3)
C39 H39A 0.9900
C39 H39B 0.9900
C40 C41 1.405(3)
C40 C45 1.407(3)
C41 C42 1.387(4)
C41 H41 0.9500
C42 C43 1.386(4)
C42 H42 0.9500
C43 C44 1.386(3)
C43 H43 0.9500
C44 C45 1.393(3)
C44 H44 0.9500
C45 N4 1.449(3)
N4 C46 1.297(3)
C46 H46 0.9500
N5 C47 1.132(4)
C47 C48 1.463(4)
C48 H48A 0.9800
C48 H48B 0.9800
C48 H48C 0.9800
N6 C49 1.125(5)
C49 C50 1.465(5)
C50 H50A 0.9800
C50 H50B 0.9800
C50 H50C 0.9800
N7 C51 1.147(5)
C51 C52 1.440(5)
C52 H52A 0.9800
C52 H52B 0.9800
C52 H52C 0.9800

loop_
_geom_hbond_atom_site_label_D
_geom_hbond_atom_site_label_H
_geom_hbond_atom_site_label_A
_geom_hbond_distance_DH
_geom_hbond_distance_HA
_geom_hbond_distance_DA
_geom_hbond_angle_DHA
_geom_hbond_site_symmetry_A
N1 H1 O1 0.85(3) 1.85(3) 2.600(2) 146(2) .
N3 H3 O2 0.83(3) 1.93(3) 2.621(2) 140(2) .
C21 H21 Cl4 0.95 2.85 3.750(3) 159.1 1_655
C31 H31 Cl2 0.95 2.61 3.524(2) 162.2 2_566
C33 H33 Cl2 0.95 2.94 3.886(2) 171.7 2_566
C48 H48A N7 0.98 2.59 3.457(5) 147.8 1_565
C48 H48B Cl4 0.98 2.96 3.795(3) 144.2 1_665
C48 H48C Cl3 0.98 2.87 3.744(3) 148.4 1_665
C50 H50A Cl4 0.98 2.96 3.934(4) 172.2 1_655
C50 H50B N5 0.98 2.55 3.529(5) 177.4 .
C52 H52C Cl3 0.98 2.79 3.763(4) 169.8 1_655

loop_
_geom_torsion_atom_site_label_1
_geom_torsion_atom_site_label_2
_geom_torsion_atom_site_label_3
_geom_torsion_atom_site_label_4
_geom_torsion
Mn1 O1 C1 C2 -15.1(3)
Mn1 O1 C1 C6 164.91(14)
O1 C1 C2 C3 -174.95(18)
C6 C1 C2 C3 5.0(3)
O1 C1 C2 C46 3.7(3)
C6 C1 C2 C46 -176.35(19)
C1 C2 C3 C4 -0.7(3)
C46 C2 C3 C4 -179.5(2)
C2 C3 C4 C5 -3.5(3)
C2 C3 C4 C7 175.7(2)
C3 C4 C5 C6 3.2(3)
C7 C4 C5 C6 -176.0(2)
C4 C5 C6 C8 -179.4(2)
C4 C5 C6 C1 1.2(3)
O1 C1 C6 C5 174.67(18)
C2 C1 C6 C5 -5.3(3)
O1 C1 C6 C8 -4.8(3)
C2 C1 C6 C8 175.29(18)
C5 C6 C8 N1 -176.97(18)
C1 C6 C8 N1 2.5(3)
C6 C8 N1 C9 -179.26(19)
C8 N1 C9 C10 -8.7(3)
C8 N1 C9 C14 171.11(19)
C14 C9 C10 C11 0.5(3)
N1 C9 C10 C11 -179.71(19)
C9 C10 C11 C12 -1.4(3)
C10 C11 C12 C13 1.0(3)
C11 C12 C13 C14 0.5(4)
C12 C13 C14 C9 -1.4(3)
C12 C13 C14 C15 -178.2(2)
C10 C9 C14 C13 0.9(3)
N1 C9 C14 C13 -178.93(19)
C10 C9 C14 C15 177.57(19)
N1 C9 C14 C15 -2.3(3)
C13 C14 C15 C16 83.4(2)
C9 C14 C15 C16 -93.2(2)
C14 C15 C16 C17 63.0(2)
C15 C16 C17 C18 -80.6(2)
C15 C16 C17 C22 95.5(2)
C22 C17 C18 C19 -4.1(3)
C16 C17 C18 C19 172.1(2)
C17 C18 C19 C20 2.8(4)
C18 C19 C20 C21 0.2(4)
C19 C20 C21 C22 -1.8(4)
C20 C21 C22 C17 0.4(3)
C20 C21 C22 N2 -177.6(2)
C18 C17 C22 C21 2.5(3)
C16 C17 C22 C21 -173.7(2)
C18 C17 C22 N2 -179.51(18)
C16 C17 C22 N2 4.4(3)
C21 C22 N2 C23 -78.9(3)
C17 C22 N2 C23 103.1(2)
C21 C22 N2 Mn1 87.1(2)
C17 C22 N2 Mn1 -91.0(2)
C22 N2 C23 C24 177.0(2)
Mn1 N2 C23 C24 11.7(3)
N2 C23 C24 C25 177.7(2)
N2 C23 C24 C29 -2.2(4)
C29 C24 C25 C26 0.0(3)
C23 C24 C25 C26 -179.9(2)
C24 C25 C26 C27 -1.9(3)
C24 C25 C26 C30 177.8(2)
C25 C26 C27 C28 1.5(3)
C30 C26 C27 C28 -178.1(2)
C26 C27 C28 C31 -178.6(2)
C26 C27 C28 C29 0.6(3)
Mn1 O2 C29 C28 167.70(14)
Mn1 O2 C29 C24 -11.3(3)
C27 C28 C29 O2 178.6(2)
C31 C28 C29 O2 -2.3(3)
C27 C28 C29 C24 -2.4(3)
C31 C28 C29 C24 176.73(19)
C25 C24 C29 O2 -178.9(2)
C23 C24 C29 O2 1.0(3)
C25 C24 C29 C28 2.0(3)
C23 C24 C29 C28 -178.0(2)
C27 C28 C31 N3 -178.1(2)
C29 C28 C31 N3 2.7(3)
C28 C31 N3 C32 -179.3(2)
C31 N3 C32 C37 168.7(2)
C31 N3 C32 C33 -12.8(3)
C37 C32 C33 C34 1.0(3)
N3 C32 C33 C34 -177.3(2)
C32 C33 C34 C35 1.1(3)
C33 C34 C35 C36 -2.1(4)
C34 C35 C36 C37 1.0(4)
C33 C32 C37 C36 -2.1(3)
N3 C32 C37 C36 176.38(19)
C33 C32 C37 C38 177.4(2)
N3 C32 C37 C38 -4.2(3)
C35 C36 C37 C32 1.0(3)
C35 C36 C37 C38 -178.5(2)
C32 C37 C38 C39 -86.4(3)
C36 C37 C38 C39 93.1(2)
C37 C38 C39 C40 64.7(2)
C38 C39 C40 C41 -80.5(3)
C38 C39 C40 C45 100.5(2)
C45 C40 C41 C42 -2.8(3)
C39 C40 C41 C42 178.2(2)
C40 C41 C42 C43 2.5(4)
C41 C42 C43 C44 -0.6(4)
C42 C43 C44 C45 -1.0(4)
C43 C44 C45 C40 0.6(4)
C43 C44 C45 N4 -177.4(2)
C41 C40 C45 C44 1.3(3)
C39 C40 C45 C44 -179.8(2)
C41 C40 C45 N4 179.2(2)
C39 C40 C45 N4 -1.8(3)
C44 C45 N4 C46 -74.1(3)
C40 C45 N4 C46 107.8(2)
C44 C45 N4 Mn1 90.2(2)
C40 C45 N4 Mn1 -87.8(2)
C45 N4 C46 C2 174.1(2)
Mn1 N4 C46 C2 11.0(3)
C3 C2 C46 N4 176.1(2)
C1 C2 C46 N4 -2.6(3)
